data_4021044
loop_
_publ_author_name
'David M. Hodgson'
'Fr\'ed\'eric Le Strat'
'Thomas D. Avery'
'Andrew C. Donohue'
'Tobias Br\"uckl'

_publ_section_title
;
 Stereocontrolled Syntheses of the Nemorensic Acids Using
 6-Diazoheptane-2,5-dione in Carbonyl Ylide Cycloadditions
;
_journal_name_full 'Journal of Organic Chemistry'
_journal_page_first 8796
_journal_page_last 8803
_journal_paper_doi 10.1021/jo048446b
_journal_volume 69
_journal_year 2004
_chemical_formula_moiety ' C10 H16 O5 '
_chemical_formula_sum 'C10 H16 O5'
_chemical_formula_weight 216.24
_space_group_IT_number 61
_symmetry_cell_setting orthorhombic
_symmetry_space_group_name_Hall '-P 2bc 2ac'
_symmetry_space_group_name_H-M 'P c a b'
_cell_angle_alpha 90
_cell_angle_beta 90
_cell_angle_gamma 90
_cell_formula_units_Z 16
_cell_length_a 10.9443(2)
_cell_length_b 12.8927(2)
_cell_length_c 31.0269(5)
_cell_measurement_temperature 150
_cell_volume 4377.9
_diffrn_ambient_temperature 150
_exptl_crystal_density_diffrn 1.312
_cod_depositor_comments
;
The following automatic conversions were performed:
'_symmetry_cell_setting' value 'Orthorhombic ' changed to 'orthorhombic'
according to '/home/saulius/struct/CIF-dictionaries/cif_core.dic'
dictionary named 'cif_core.dic' version 2.4.1 from 2010-06-29.

Automatic conversion script
Id: cif_fix_enum 1527 2010-12-29 10:47:43Z saulius 
;
_cod_database_code 4021044

loop_
_symmetry_equiv_pos_as_xyz
x,y,z
-x,-y,-z
-x+1/2,y,z+1/2
x+1/2,-y,-z+1/2
x+1/2,-y+1/2,z
-x+1/2,y+1/2,-z
-x,-y+1/2,z+1/2
x,y+1/2,-z+1/2

loop_
_atom_site_label
_atom_site_fract_x
_atom_site_fract_y
_atom_site_fract_z
_atom_site_U_iso_or_equiv
_atom_site_occupancy
_atom_site_adp_type
O1 0.27543(14) 0.43764(11) 0.18394(5) 0.0232 1.0000 Uani
O2 0.19543(17) 0.43734(13) 0.26735(5) 0.0328 1.0000 Uani
O3 0.28128(16) 0.59240(12) 0.27759(5) 0.0286 1.0000 Uani
O4 -0.05881(16) 0.28768(14) 0.14541(6) 0.0396 1.0000 Uani
O5 0.00619(18) 0.15065(14) 0.18208(7) 0.0395 1.0000 Uani
C1 0.2592(2) 0.53611(16) 0.20474(7) 0.0223 1.0000 Uani
C2 0.1405(2) 0.57936(16) 0.18484(7) 0.0255 1.0000 Uani
C3 0.0668(2) 0.48114(17) 0.17702(7) 0.0233 1.0000 Uani
C4 0.1629(2) 0.40277(16) 0.16206(7) 0.0209 1.0000 Uani
C5 0.24311(19) 0.51676(17) 0.25324(7) 0.0226 1.0000 Uani
C6 0.3710(2) 0.6032(2) 0.19615(8) 0.0344 1.0000 Uani
C7 0.0742(3) 0.6632(2) 0.21038(9) 0.0414 1.0000 Uani
C8 0.1418(2) 0.29254(17) 0.17748(7) 0.0259 1.0000 Uani
C9 0.0198(2) 0.24597(18) 0.16590(7) 0.0258 1.0000 Uani
C10 0.1869(2) 0.40859(18) 0.11393(7) 0.0301 1.0000 Uani
O6 0.16872(13) 0.56224(11) 0.44575(5) 0.0201 1.0000 Uani
O7 0.24241(16) 0.55922(12) 0.36161(5) 0.0281 1.0000 Uani
O8 0.15101(17) 0.40666(13) 0.35126(5) 0.0333 1.0000 Uani
O9 0.51864(14) 0.69715(13) 0.47986(5) 0.0308 1.0000 Uani
O10 0.44827(17) 0.83986(13) 0.44757(6) 0.0329 1.0000 Uani
C11 0.17373(19) 0.46378(16) 0.42413(7) 0.0203 1.0000 Uani
C12 0.2903(2) 0.41201(17) 0.44237(7) 0.0233 1.0000 Uani
C13 0.3732(2) 0.50515(17) 0.45024(7) 0.0223 1.0000 Uani
C14 0.28629(19) 0.59019(16) 0.46597(6) 0.0185 1.0000 Uani
C15 0.19046(19) 0.48256(16) 0.37569(7) 0.0196 1.0000 Uani
C16 0.0566(2) 0.40519(19) 0.43320(8) 0.0319 1.0000 Uani
C17 0.3482(3) 0.32765(19) 0.41506(8) 0.0361 1.0000 Uani
C18 0.31496(19) 0.69841(16) 0.44919(7) 0.0202 1.0000 Uani
C19 0.4378(2) 0.74160(16) 0.46104(6) 0.0210 1.0000 Uani
C20 0.2670(2) 0.58873(18) 0.51457(7) 0.0283 1.0000 Uani
H3 0.268(4) 0.575(3) 0.3062(13) 0.071(11) 1.0000 Uiso
H5 -0.071(4) 0.132(3) 0.1783(14) 0.096(15) 1.0000 Uiso
H8 0.164(4) 0.420(3) 0.3243(14) 0.079(13) 1.0000 Uiso
H10 0.519(3) 0.860(2) 0.451(1) 0.045(9) 1.0000 Uiso
H21 0.1568 0.6204 0.1581 0.0306 1.0000 Uiso
H31 0.0263 0.4573 0.2041 0.0279 1.0000 Uiso
H32 0.0037 0.4925 0.1542 0.0279 1.0000 Uiso
H61 0.3604 0.6720 0.2105 0.0413 1.0000 Uiso
H62 0.4453 0.5681 0.2079 0.0413 1.0000 Uiso
H63 0.3806 0.6136 0.1644 0.0413 1.0000 Uiso
H71 -0.0008 0.6850 0.1944 0.0497 1.0000 Uiso
H72 0.1295 0.7243 0.2142 0.0497 1.0000 Uiso
H73 0.0507 0.6352 0.2393 0.0497 1.0000 Uiso
H81 0.1492 0.2921 0.2096 0.0311 1.0000 Uiso
H82 0.2070 0.2477 0.1647 0.0311 1.0000 Uiso
H101 0.1124 0.3855 0.0979 0.0361 1.0000 Uiso
H102 0.2069 0.4817 0.1058 0.0361 1.0000 Uiso
H103 0.2572 0.3625 0.1064 0.0361 1.0000 Uiso
H121 0.2718 0.3703 0.4688 0.0279 1.0000 Uiso
H131 0.4359 0.4889 0.4727 0.0267 1.0000 Uiso
H132 0.4149 0.5266 0.4230 0.0267 1.0000 Uiso
H161 0.0590 0.3365 0.4183 0.0383 1.0000 Uiso
H162 0.0480 0.3943 0.4650 0.0383 1.0000 Uiso
H163 -0.0146 0.4462 0.4223 0.0383 1.0000 Uiso
H171 0.4223 0.3002 0.4300 0.0433 1.0000 Uiso
H172 0.2882 0.2701 0.4107 0.0433 1.0000 Uiso
H173 0.3722 0.3571 0.3865 0.0433 1.0000 Uiso
H181 0.2513 0.7467 0.4607 0.0243 1.0000 Uiso
H182 0.3098 0.6963 0.4170 0.0243 1.0000 Uiso
H201 0.3452 0.6074 0.5294 0.0340 1.0000 Uiso
H202 0.2024 0.6401 0.5225 0.0340 1.0000 Uiso
H203 0.2410 0.5178 0.5238 0.0340 1.0000 Uiso

loop_
_atom_site_aniso_label
_atom_site_aniso_U_11
_atom_site_aniso_U_22
_atom_site_aniso_U_33
_atom_site_aniso_U_23
_atom_site_aniso_U_13
_atom_site_aniso_U_12
O1 0.0182(8) 0.0243(8) 0.0269(8) -0.0062(6) -0.0007(6) 0.0013(6)
O2 0.0473(11) 0.0287(9) 0.0223(8) 0.0009(7) 0.0015(7) -0.0131(8)
O3 0.0360(9) 0.0282(8) 0.0215(8) -0.0040(7) -0.0008(7) -0.0056(7)
O4 0.0319(9) 0.035(1) 0.0514(11) 0.0072(8) -0.0184(9) -0.0048(8)
O5 0.029(1) 0.032(1) 0.0569(12) 0.0146(9) -0.0114(8) -0.0090(8)
C1 0.0252(11) 0.019(1) 0.023(1) -0.0026(8) 0.0015(9) -0.0012(9)
C2 0.0344(13) 0.0216(11) 0.021(1) 0.0013(8) -0.0024(9) 0.0063(9)
C3 0.0201(11) 0.0273(11) 0.022(1) 0.0003(8) -0.0008(9) 0.0081(9)
C4 0.0204(11) 0.022(1) 0.020(1) -0.0019(8) -0.0019(8) 0.0006(9)
C5 0.0199(11) 0.023(1) 0.0246(11) -0.0031(9) -0.0018(9) 0.0007(9)
C6 0.0384(15) 0.0345(13) 0.0304(13) -0.002(1) 0.0081(11) -0.0132(11)
C7 0.0502(18) 0.0334(13) 0.0406(15) -0.0121(11) -0.0108(13) 0.0171(12)
C8 0.0231(11) 0.0232(11) 0.0314(12) 0.0023(9) -0.0048(9) -0.0000(9)
C9 0.0242(12) 0.0264(11) 0.0266(11) 0.0005(9) -0.0018(9) -0.0011(9)
C10 0.0369(14) 0.0312(12) 0.0221(11) -0.0049(9) 0.0024(9) 0.0009(11)
O6 0.0163(7) 0.0195(7) 0.0244(7) -0.0025(6) -0.0010(6) 0.0005(6)
O7 0.038(1) 0.0259(8) 0.0206(7) 0.0026(6) -0.0011(7) -0.0087(7)
O8 0.0459(11) 0.0303(9) 0.0236(9) -0.0010(7) -0.0034(8) -0.0117(8)
O9 0.0226(8) 0.0339(9) 0.0358(9) 0.0058(7) -0.0086(7) -0.0026(7)
O10 0.0230(9) 0.0270(9) 0.0485(11) 0.0082(7) -0.0117(8) -0.0084(7)
C11 0.0215(11) 0.017(1) 0.022(1) 0.0002(8) -0.0005(8) -0.0003(8)
C12 0.0291(12) 0.0212(11) 0.020(1) 0.0060(8) -0.0035(9) 0.0031(9)
C13 0.0199(11) 0.0250(11) 0.022(1) 0.0005(8) -0.0032(9) 0.0051(9)
C14 0.015(1) 0.023(1) 0.017(1) -0.0011(8) -0.0022(8) 0.0004(9)
C15 0.018(1) 0.019(1) 0.022(1) 0.0002(8) -0.0031(8) -0.0008(8)
C16 0.0319(13) 0.0301(12) 0.0336(13) -0.000(1) 0.0061(11) -0.0106(11)
C17 0.0428(15) 0.0247(12) 0.0408(14) -0.003(1) -0.0083(12) 0.0127(11)
C18 0.018(1) 0.021(1) 0.022(1) 0.0019(8) -0.0018(8) -0.0024(8)
C19 0.0212(11) 0.0256(11) 0.0162(9) -0.0012(8) -0.0005(8) -0.0001(9)
C20 0.0325(13) 0.0348(13) 0.018(1) -0.0015(9) 0.0013(9) -0.006(1)

loop_
_geom_bond_atom_site_label_1
_geom_bond_site_symmetry_1
_geom_bond_atom_site_label_2
_geom_bond_site_symmetry_2
_geom_bond_distance
_geom_bond_publ_flag
O1 . C1 . 1.435(3) yes
O1 . C4 . 1.476(3) yes
O2 . C5 . 1.230(3) yes
O3 . C5 . 1.302(3) yes
O3 . H3 . 0.92(4) yes
O4 . C9 . 1.197(3) yes
O5 . C9 . 1.336(3) yes
O5 . H5 . 0.89(5) yes
C1 . C2 . 1.543(3) yes
C1 . C5 . 1.535(3) yes
C1 . C6 . 1.522(3) yes
C2 . C3 . 1.520(3) yes
C2 . C7 . 1.523(3) yes
C2 . H21 . 1.000 no
C3 . C4 . 1.531(3) yes
C3 . H31 . 1.000 no
C3 . H32 . 1.000 no
C4 . C8 . 1.517(3) yes
C4 . C10 . 1.518(3) yes
C6 . H61 . 1.000 no
C6 . H62 . 1.000 no
C6 . H63 . 1.000 no
C7 . H71 . 1.000 no
C7 . H72 . 1.000 no
C7 . H73 . 1.000 no
C8 . C9 . 1.507(3) yes
C8 . H81 . 1.000 no
C8 . H82 . 1.000 no
C10 . H101 . 1.000 no
C10 . H102 . 1.000 no
C10 . H103 . 1.000 no
O6 . C11 . 1.437(3) yes
O6 . C14 . 1.476(2) yes
O7 . C15 . 1.221(3) yes
O8 . C15 . 1.311(3) yes
O8 . H8 . 0.87(4) yes
O9 . C19 . 1.205(3) yes
O10 . C19 . 1.339(3) yes
O10 . H10 . 0.82(3) yes
C11 . C12 . 1.547(3) yes
C11 . C15 . 1.533(3) yes
C11 . C16 . 1.514(3) yes
C12 . C13 . 1.525(3) yes
C12 . C17 . 1.517(3) yes
C12 . H121 . 1.000 no
C13 . C14 . 1.531(3) yes
C13 . H131 . 1.000 no
C13 . H132 . 1.000 no
C14 . C18 . 1.522(3) yes
C14 . C20 . 1.522(3) yes
C16 . H161 . 1.000 no
C16 . H162 . 1.000 no
C16 . H163 . 1.000 no
C17 . H171 . 1.000 no
C17 . H172 . 1.000 no
C17 . H173 . 1.000 no
C18 . C19 . 1.501(3) yes
C18 . H181 . 1.000 no
C18 . H182 . 1.000 no
C20 . H201 . 1.000 no
C20 . H202 . 1.000 no
C20 . H203 . 1.000 no
